data_1556896
loop_
_publ_author_name
'Leidecker, Benedict N.'
'Kubis, Christoph'
'Spannenberg, Anke'
'Franke, Robert'
'B\"orner, Armin'

_publ_section_title
;
 6,6'-[(3,3'-Di-<i>tert</i>-butyl-5,5'-dimethoxy-1,1'-biphenyl-2,2'-diyl)bis(oxy)]bis(dibenzo[<i>d</i>,<i>f</i>][1,3,2]dioxaphosphepine)
 benzene monosolvate
;
_journal_coeditor_code RZ4035
_journal_issue 12
_journal_name_full IUCrData
_journal_page_first x191636
_journal_paper_doi 10.1107/S2414314619016365
_journal_volume 4
_journal_year 2019
_chemical_formula_iupac 'C46 H44 O8 P2, C6 H6'
_chemical_formula_moiety 'C46 H44 O8 P2, C6 H6'
_chemical_formula_sum 'C52 H50 O8 P2'
_chemical_formula_weight 864.86
_chemical_name_systematic
;6,6'-[(3,3'-Di-<i>tert</i>-butyl-5,5'-dimethoxy-1,1'-biphenyl-2,2'-diyl)bis(oxy)]bis(dibenzo[<i>d</i>,<i>f</i>][1,3,2]dioxaphosphepine) benzene
monosolvate
;
_space_group_crystal_system monoclinic
_space_group_IT_number 14
_space_group_name_Hall '-P 2ybc'
_space_group_name_H-M_alt 'P 1 21/c 1'
_atom_sites_solution_hydrogens geom
_audit_creation_method SHELXL-2014/7
_cell_angle_alpha 90
_cell_angle_beta 112.4441(12)
_cell_angle_gamma 90
_cell_formula_units_Z 4
_cell_length_a 25.1072(5)
_cell_length_b 8.8634(2)
_cell_length_c 21.3401(4)
_cell_measurement_reflns_used 4431
_cell_measurement_temperature 150(2)
_cell_measurement_theta_max 66.51
_cell_measurement_theta_min 3.81
_cell_volume 4389.20(16)
_computing_cell_refinement
;
SAINT (Bruker, 2013)
;
_computing_data_collection
;
APEX2 (Bruker, 2014)
;
_computing_data_reduction
;
SAINT (Bruker, 2013)
;
_computing_molecular_graphics
;
XP in SHELXTL (Sheldrick, 2008)
;
_computing_publication_material
;
publCIF (Westrip, 2010)
;
_computing_structure_refinement
;
<i>SHELXL2014/7</i> (Sheldrick, 2015)
;
_computing_structure_solution
;
SHELXS97 (Sheldrick, 2008)
;
_diffrn_ambient_temperature 150(2)
_diffrn_detector_area_resol_mean 8.3333
_diffrn_measured_fraction_theta_full 0.996
_diffrn_measured_fraction_theta_max 0.996
_diffrn_measurement_device_type 'Bruker APEXII CCD'
_diffrn_measurement_method '\f and \w scans'
_diffrn_radiation_monochromator multilayer
_diffrn_radiation_source microfocus
_diffrn_radiation_type CuK\a
_diffrn_radiation_wavelength 1.54178
_diffrn_reflns_av_R_equivalents 0.0670
_diffrn_reflns_av_unetI/netI 0.0504
_diffrn_reflns_limit_h_max 29
_diffrn_reflns_limit_h_min -29
_diffrn_reflns_limit_k_max 9
_diffrn_reflns_limit_k_min -10
_diffrn_reflns_limit_l_max 25
_diffrn_reflns_limit_l_min -25
_diffrn_reflns_number 41898
_diffrn_reflns_theta_full 66.648
_diffrn_reflns_theta_max 66.648
_diffrn_reflns_theta_min 1.904
_exptl_absorpt_coefficient_mu 1.358
_exptl_absorpt_correction_T_max 0.95
_exptl_absorpt_correction_T_min 0.80
_exptl_absorpt_correction_type multi-scan
_exptl_absorpt_process_details
;
(SADABS; Bruker, 2014)
;
_exptl_crystal_colour colourless
_exptl_crystal_density_diffrn 1.309
_exptl_crystal_description needle
_exptl_crystal_F_000 1824
_exptl_crystal_size_max 0.342
_exptl_crystal_size_mid 0.044
_exptl_crystal_size_min 0.041
_refine_diff_density_max 0.251
_refine_diff_density_min -0.342
_refine_ls_extinction_method none
_refine_ls_goodness_of_fit_ref 1.011
_refine_ls_hydrogen_treatment constr
_refine_ls_matrix_type full
_refine_ls_number_parameters 567
_refine_ls_number_reflns 7745
_refine_ls_number_restraints 0
_refine_ls_restrained_S_all 1.011
_refine_ls_R_factor_all 0.0619
_refine_ls_R_factor_gt 0.0400
_refine_ls_shift/su_max 0.001
_refine_ls_shift/su_mean 0.000
_refine_ls_structure_factor_coef Fsqd
_refine_ls_weighting_details 'w=1/[\s^2^(Fo^2^)+(0.0532P)^2^+0.4402P] where P=(Fo^2^+2Fc^2^)/3'
_refine_ls_weighting_scheme calc
_refine_ls_wR_factor_gt 0.0946
_refine_ls_wR_factor_ref 0.1066
_reflns_number_gt 5805
_reflns_number_total 7745
_reflns_threshold_expression 'I > 2\s(I)'
_cod_data_source_file rz4035sup1.cif
_cod_data_source_block I
_cod_original_sg_symbol_H-M 'P 21/c'
_cod_database_code 1556896
_shelx_space_group_comment
;
The symmetry employed for this shelxl refinement is uniquely defined
by the following loop, which should always be used as a source of
symmetry information in preference to the above space-group names.
They are only intended as comments.
;
_shelx_estimated_absorpt_t_min 0.654
_shelx_estimated_absorpt_t_max 0.946

loop_
_space_group_symop_operation_xyz
'x, y, z'
'-x, y+1/2, -z+1/2'
'-x, -y, -z'
'x, -y-1/2, z-1/2'

loop_
_atom_site_type_symbol
_atom_site_label
_atom_site_fract_x
_atom_site_fract_y
_atom_site_fract_z
_atom_site_U_iso_or_equiv
_atom_site_adp_type
_atom_site_calc_flag
_atom_site_occupancy
C C1 0.21470(8) 0.4417(2) 0.51667(10) 0.0260(4) Uani d 1
C C2 0.15970(9) 0.3898(3) 0.47514(10) 0.0296(4) Uani d 1
C C3 0.11333(9) 0.4728(3) 0.47748(10) 0.0318(4) Uani d 1
H H3 0.0754 0.4417 0.4499 0.038 Uiso calc 1
C C4 0.12035(9) 0.5992(3) 0.51846(10) 0.0318(4) Uani d 1
C C5 0.17481(9) 0.6423(2) 0.56151(10) 0.0290(4) Uani d 1
H H5 0.1798 0.7261 0.5909 0.035 Uiso calc 1
C C6 0.22288(8) 0.5612(2) 0.56154(9) 0.0260(4) Uani d 1
C C7 0.28090(8) 0.6109(2) 0.61018(9) 0.0257(4) Uani d 1
C C8 0.29895(9) 0.7562(2) 0.60285(9) 0.0275(4) Uani d 1
H H8 0.2752 0.8192 0.5671 0.033 Uiso calc 1
C C9 0.35139(9) 0.8083(2) 0.64762(10) 0.0271(4) Uani d 1
C C10 0.38784(8) 0.7113(2) 0.69685(10) 0.0274(4) Uani d 1
H H10 0.4253 0.7457 0.7246 0.033 Uiso calc 1
C C11 0.37152(8) 0.5665(2) 0.70686(9) 0.0255(4) Uani d 1
C C12 0.31566(8) 0.5203(2) 0.66410(9) 0.0248(4) Uani d 1
C C13 0.14907(9) 0.2501(3) 0.42951(11) 0.0357(5) Uani d 1
C C14 0.18159(10) 0.1141(3) 0.47133(12) 0.0382(5) Uani d 1
H H14A 0.2231 0.1340 0.4890 0.057 Uiso calc 1
H H14B 0.1731 0.0241 0.4425 0.057 Uiso calc 1
H H14C 0.1693 0.0974 0.5092 0.057 Uiso calc 1
C C15 0.16772(11) 0.2851(3) 0.37019(11) 0.0430(6) Uani d 1
H H15A 0.1452 0.3702 0.3440 0.065 Uiso calc 1
H H15B 0.1611 0.1962 0.3408 0.065 Uiso calc 1
H H15C 0.2088 0.3110 0.3880 0.065 Uiso calc 1
C C16 0.08521(11) 0.2061(3) 0.39926(15) 0.0552(7) Uani d 1
H H16A 0.0713 0.1908 0.4359 0.083 Uiso calc 1
H H16B 0.0806 0.1125 0.3732 0.083 Uiso calc 1
H H16C 0.0630 0.2868 0.3693 0.083 Uiso calc 1
C C17 0.07469(11) 0.7922(3) 0.55768(15) 0.0536(7) Uani d 1
H H17A 0.0915 0.7573 0.6048 0.080 Uiso calc 1
H H17B 0.0364 0.8344 0.5484 0.080 Uiso calc 1
H H17C 0.0995 0.8700 0.5504 0.080 Uiso calc 1
C C18 0.33003(10) 1.0591(2) 0.60870(11) 0.0333(5) Uani d 1
H H18A 0.3148 1.0291 0.5609 0.050 Uiso calc 1
H H18B 0.3483 1.1585 0.6135 0.050 Uiso calc 1
H H18C 0.2985 1.0639 0.6250 0.050 Uiso calc 1
C C19 0.41356(8) 0.4679(2) 0.76405(10) 0.0278(4) Uani d 1
C C20 0.39320(9) 0.4608(3) 0.82366(10) 0.0317(4) Uani d 1
H H20A 0.3545 0.4168 0.8080 0.048 Uiso calc 1
H H20B 0.3923 0.5629 0.8409 0.048 Uiso calc 1
H H20C 0.4199 0.3982 0.8599 0.048 Uiso calc 1
C C21 0.47487(9) 0.5340(3) 0.79171(11) 0.0360(5) Uani d 1
H H21A 0.5011 0.4640 0.8247 0.054 Uiso calc 1
H H21B 0.4748 0.6310 0.8138 0.054 Uiso calc 1
H H21C 0.4878 0.5492 0.7542 0.054 Uiso calc 1
C C22 0.41810(9) 0.3085(3) 0.73876(10) 0.0317(4) Uani d 1
H H22A 0.4303 0.3145 0.7003 0.048 Uiso calc 1
H H22B 0.3805 0.2587 0.7244 0.048 Uiso calc 1
H H22C 0.4465 0.2503 0.7754 0.048 Uiso calc 1
C C23 0.42077(9) 0.4076(3) 0.56208(10) 0.0300(4) Uani d 1
C C24 0.45812(9) 0.5236(3) 0.59366(10) 0.0343(5) Uani d 1
H H24 0.4453 0.6070 0.6121 0.041 Uiso calc 1
C C25 0.51494(10) 0.5166(3) 0.59814(11) 0.0397(5) Uani d 1
H H25 0.5411 0.5958 0.6194 0.048 Uiso calc 1
C C26 0.53311(9) 0.3941(3) 0.57156(11) 0.0408(6) Uani d 1
H H26 0.5718 0.3895 0.5746 0.049 Uiso calc 1
C C27 0.49539(9) 0.2779(3) 0.54057(11) 0.0368(5) Uani d 1
H H27 0.5086 0.1939 0.5229 0.044 Uiso calc 1
C C28 0.43789(9) 0.2825(3) 0.53483(10) 0.0310(4) Uani d 1
C C29 0.39772(9) 0.1581(3) 0.50225(10) 0.0309(4) Uani d 1
C C30 0.41526(10) 0.0076(3) 0.51498(11) 0.0352(5) Uani d 1
H H30 0.4534 -0.0142 0.5456 0.042 Uiso calc 1
C C31 0.37855(10) -0.1101(3) 0.48411(11) 0.0385(5) Uani d 1
H H31 0.3912 -0.2114 0.4946 0.046 Uiso calc 1
C C32 0.32335(10) -0.0804(3) 0.43777(11) 0.0375(5) Uani d 1
H H32 0.2984 -0.1613 0.4158 0.045 Uiso calc 1
C C33 0.30467(9) 0.0682(3) 0.42360(10) 0.0332(5) Uani d 1
H H33 0.2672 0.0895 0.3912 0.040 Uiso calc 1
C C34 0.34123(9) 0.1848(3) 0.45714(10) 0.0293(4) Uani d 1
C C35 0.15006(9) 0.2095(3) 0.64810(10) 0.0298(4) Uani d 1
C C36 0.09582(10) 0.2675(3) 0.61247(11) 0.0363(5) Uani d 1
H H36 0.0911 0.3526 0.5838 0.044 Uiso calc 1
C C37 0.04799(10) 0.2002(3) 0.61888(12) 0.0401(5) Uani d 1
H H37 0.0105 0.2392 0.5947 0.048 Uiso calc 1
C C38 0.05564(9) 0.0756(3) 0.66094(12) 0.0375(5) Uani d 1
H H38 0.0231 0.0287 0.6651 0.045 Uiso calc 1
C C39 0.11007(9) 0.0195(3) 0.69661(11) 0.0330(5) Uani d 1
H H39 0.1147 -0.0653 0.7254 0.040 Uiso calc 1
C C40 0.15884(9) 0.0861(2) 0.69093(10) 0.0288(4) Uani d 1
C C41 0.21719(9) 0.0226(2) 0.72726(10) 0.0279(4) Uani d 1
C C42 0.22625(9) -0.1325(3) 0.73141(10) 0.0320(4) Uani d 1
H H42 0.1944 -0.1984 0.7113 0.038 Uiso calc 1
C C43 0.28060(10) -0.1929(3) 0.76411(11) 0.0369(5) Uani d 1
H H43 0.2859 -0.2992 0.7664 0.044 Uiso calc 1
C C44 0.32739(10) -0.0979(3) 0.79350(11) 0.0372(5) Uani d 1
H H44 0.3649 -0.1391 0.8151 0.045 Uiso calc 1
C C45 0.31965(9) 0.0563(3) 0.79145(10) 0.0334(5) Uani d 1
H H45 0.3516 0.1213 0.8126 0.040 Uiso calc 1
C C46 0.26507(9) 0.1158(2) 0.75833(9) 0.0284(4) Uani d 1
C C47 0.04143(12) 0.7196(4) 0.77065(14) 0.0537(7) Uani d 1
H H47 0.0019 0.7458 0.7563 0.064 Uiso calc 1
C C48 0.05877(12) 0.6181(4) 0.73342(14) 0.0540(7) Uani d 1
H H48 0.0311 0.5740 0.6937 0.065 Uiso calc 1
C C49 0.11611(13) 0.5804(3) 0.75358(15) 0.0550(7) Uani d 1
H H49 0.1281 0.5103 0.7280 0.066 Uiso calc 1
C C50 0.15594(13) 0.6450(4) 0.81117(17) 0.0627(9) Uani d 1
H H50 0.1956 0.6203 0.8252 0.075 Uiso calc 1
C C51 0.13798(15) 0.7463(4) 0.84858(15) 0.0629(8) Uani d 1
H H51 0.1654 0.7903 0.8885 0.076 Uiso calc 1
C C52 0.08077(14) 0.7832(4) 0.82824(14) 0.0590(7) Uani d 1
H H52 0.0685 0.8524 0.8540 0.071 Uiso calc 1
O O1 0.26355(6) 0.36536(16) 0.51544(7) 0.0273(3) Uani d 1
O O2 0.36542(6) 0.40936(17) 0.56232(7) 0.0294(3) Uani d 1
O O3 0.32105(6) 0.33231(17) 0.44072(7) 0.0309(3) Uani d 1
O O4 0.29329(6) 0.38073(16) 0.67427(7) 0.0265(3) Uani d 1
O O5 0.19750(6) 0.27103(17) 0.63783(7) 0.0309(3) Uani d 1
O O6 0.25769(6) 0.27110(17) 0.76141(7) 0.0310(3) Uani d 1
O O7 0.06992(7) 0.6688(2) 0.51339(8) 0.0427(4) Uani d 1
O O8 0.37168(7) 0.95099(17) 0.64772(7) 0.0337(3) Uani d 1
P P1 0.31057(2) 0.45307(6) 0.49248(2) 0.02799(13) Uani d 1
P P2 0.23811(2) 0.38617(6) 0.69709(3) 0.02787(13) Uani d 1

loop_
_atom_site_aniso_label
_atom_site_aniso_U_11
_atom_site_aniso_U_22
_atom_site_aniso_U_33
_atom_site_aniso_U_12
_atom_site_aniso_U_13
_atom_site_aniso_U_23
C1 0.0238(9) 0.0298(11) 0.0245(9) 0.0053(8) 0.0094(8) 0.0046(8)
C2 0.0302(10) 0.0345(12) 0.0224(9) 0.0016(8) 0.0081(8) -0.0001(8)
C3 0.0246(10) 0.0404(13) 0.0268(10) 0.0017(8) 0.0057(8) -0.0021(8)
C4 0.0266(10) 0.0397(13) 0.0273(10) 0.0085(9) 0.0083(8) 0.0012(9)
C5 0.0301(10) 0.0300(11) 0.0259(9) 0.0030(8) 0.0096(8) -0.0008(8)
C6 0.0268(10) 0.0276(11) 0.0231(9) 0.0009(8) 0.0090(8) 0.0032(7)
C7 0.0267(10) 0.0297(11) 0.0229(9) 0.0006(8) 0.0119(8) -0.0013(7)
C8 0.0307(10) 0.0286(11) 0.0228(9) 0.0024(8) 0.0100(8) 0.0026(8)
C9 0.0310(10) 0.0268(11) 0.0258(9) -0.0033(8) 0.0132(8) -0.0003(8)
C10 0.0258(10) 0.0332(12) 0.0237(9) -0.0031(8) 0.0100(8) -0.0029(8)
C11 0.0263(10) 0.0294(11) 0.0241(9) 0.0004(8) 0.0133(8) -0.0007(7)
C12 0.0269(10) 0.0255(11) 0.0248(9) -0.0008(8) 0.0131(8) -0.0010(7)
C13 0.0310(11) 0.0398(13) 0.0325(10) 0.0000(9) 0.0079(9) -0.0093(9)
C14 0.0420(12) 0.0331(12) 0.0401(12) -0.0030(9) 0.0162(10) -0.0069(9)
C15 0.0471(14) 0.0492(15) 0.0258(10) 0.0085(11) 0.0061(10) -0.0075(9)
C16 0.0358(13) 0.0578(18) 0.0619(17) -0.0049(11) 0.0075(12) -0.0290(14)
C17 0.0395(14) 0.0598(18) 0.0567(15) 0.0138(12) 0.0130(12) -0.0185(13)
C18 0.0458(13) 0.0247(11) 0.0308(10) 0.0010(9) 0.0162(9) 0.0020(8)
C19 0.0261(10) 0.0337(12) 0.0229(9) 0.0010(8) 0.0086(8) 0.0018(8)
C20 0.0336(11) 0.0388(12) 0.0225(9) 0.0013(9) 0.0105(8) 0.0014(8)
C21 0.0276(11) 0.0433(13) 0.0328(10) -0.0002(9) 0.0069(9) 0.0054(9)
C22 0.0328(11) 0.0356(12) 0.0266(10) 0.0062(9) 0.0112(8) 0.0029(8)
C23 0.0276(10) 0.0404(13) 0.0245(9) 0.0022(8) 0.0128(8) 0.0025(8)
C24 0.0343(11) 0.0431(13) 0.0269(10) -0.0024(9) 0.0133(9) -0.0038(9)
C25 0.0297(11) 0.0571(16) 0.0311(11) -0.0083(10) 0.0104(9) -0.0037(10)
C26 0.0265(11) 0.0679(17) 0.0294(10) -0.0005(10) 0.0122(9) -0.0010(10)
C27 0.0316(11) 0.0525(15) 0.0287(10) 0.0071(10) 0.0144(9) 0.0026(9)
C28 0.0307(10) 0.0397(13) 0.0250(9) 0.0054(9) 0.0134(8) 0.0037(8)
C29 0.0340(11) 0.0380(12) 0.0255(9) 0.0045(9) 0.0169(9) 0.0002(8)
C30 0.0366(11) 0.0419(13) 0.0299(10) 0.0095(9) 0.0158(9) 0.0003(9)
C31 0.0487(13) 0.0351(13) 0.0383(11) 0.0065(10) 0.0238(11) 0.0002(9)
C32 0.0425(13) 0.0394(13) 0.0359(11) -0.0028(10) 0.0207(10) -0.0079(9)
C33 0.0347(11) 0.0418(13) 0.0253(9) 0.0018(9) 0.0140(9) -0.0031(8)
C34 0.0346(11) 0.0345(12) 0.0232(9) 0.0051(9) 0.0161(8) 0.0013(8)
C35 0.0290(10) 0.0349(12) 0.0268(9) -0.0040(8) 0.0121(8) -0.0025(8)
C36 0.0324(11) 0.0399(13) 0.0340(11) -0.0007(9) 0.0099(9) 0.0035(9)
C37 0.0282(11) 0.0482(15) 0.0418(12) 0.0007(9) 0.0111(10) -0.0012(10)
C38 0.0291(11) 0.0461(14) 0.0403(11) -0.0059(9) 0.0167(9) -0.0050(10)
C39 0.0352(11) 0.0360(13) 0.0323(10) -0.0048(9) 0.0179(9) -0.0027(9)
C40 0.0282(10) 0.0344(12) 0.0255(9) -0.0032(8) 0.0121(8) -0.0046(8)
C41 0.0311(10) 0.0327(12) 0.0239(9) -0.0021(8) 0.0149(8) -0.0015(8)
C42 0.0342(11) 0.0349(12) 0.0287(10) -0.0028(9) 0.0139(9) -0.0030(8)
C43 0.0430(12) 0.0338(13) 0.0338(11) 0.0029(9) 0.0147(10) -0.0019(9)
C44 0.0332(11) 0.0451(14) 0.0310(10) 0.0078(10) 0.0099(9) 0.0001(9)
C45 0.0317(11) 0.0438(13) 0.0238(9) -0.0033(9) 0.0095(8) -0.0029(8)
C46 0.0324(10) 0.0332(11) 0.0221(9) -0.0015(8) 0.0131(8) 0.0000(8)
C47 0.0491(15) 0.0670(19) 0.0527(15) -0.0009(13) 0.0281(13) 0.0081(13)
C48 0.0528(16) 0.0603(18) 0.0471(14) -0.0054(13) 0.0170(12) 0.0015(12)
C49 0.0605(17) 0.0547(18) 0.0553(16) 0.0096(13) 0.0284(14) 0.0104(13)
C50 0.0435(15) 0.068(2) 0.072(2) 0.0043(13) 0.0163(14) 0.0379(17)
C51 0.071(2) 0.061(2) 0.0418(14) -0.0161(15) 0.0046(14) 0.0121(13)
C52 0.074(2) 0.0626(19) 0.0441(14) -0.0003(15) 0.0271(14) 0.0040(13)
O1 0.0252(7) 0.0294(8) 0.0279(7) 0.0021(5) 0.0109(6) 0.0002(5)
O2 0.0253(7) 0.0385(9) 0.0265(7) 0.0002(6) 0.0122(6) -0.0024(6)
O3 0.0357(8) 0.0337(8) 0.0245(7) 0.0034(6) 0.0129(6) 0.0021(6)
O4 0.0268(7) 0.0266(7) 0.0274(7) -0.0005(5) 0.0120(6) 0.0007(5)
O5 0.0300(7) 0.0366(8) 0.0263(7) -0.0065(6) 0.0111(6) 0.0007(6)
O6 0.0363(8) 0.0314(8) 0.0262(7) -0.0050(6) 0.0131(6) -0.0023(6)
O7 0.0274(8) 0.0520(11) 0.0421(9) 0.0098(7) 0.0058(7) -0.0125(7)
O8 0.0359(8) 0.0289(8) 0.0325(7) -0.0056(6) 0.0089(6) 0.0040(6)
P1 0.0297(3) 0.0298(3) 0.0263(2) 0.0013(2) 0.0127(2) 0.00127(19)
P2 0.0283(3) 0.0292(3) 0.0284(2) -0.0014(2) 0.0133(2) -0.0002(2)

loop_
_atom_type_symbol
_atom_type_description
_atom_type_scat_dispersion_real
_atom_type_scat_dispersion_imag
_atom_type_scat_source
C C 0.0181 0.0091 'International Tables Vol C Tables 4.2.6.8 and 6.1.1.4'
H H 0.0000 0.0000 'International Tables Vol C Tables 4.2.6.8 and 6.1.1.4'
O O 0.0492 0.0322 'International Tables Vol C Tables 4.2.6.8 and 6.1.1.4'
P P 0.2955 0.4335 'International Tables Vol C Tables 4.2.6.8 and 6.1.1.4'

loop_
_geom_angle_atom_site_label_1
_geom_angle_atom_site_label_2
_geom_angle_atom_site_label_3
_geom_angle
C6 C1 C2 122.39(18)
C6 C1 O1 118.55(17)
C2 C1 O1 118.98(18)
C3 C2 C1 116.0(2)
C3 C2 C13 120.23(19)
C1 C2 C13 123.77(19)
C4 C3 C2 122.7(2)
C4 C3 H3 118.6
C2 C3 H3 118.6
O7 C4 C5 125.3(2)
O7 C4 C3 114.84(19)
C5 C4 C3 119.86(19)
C4 C5 C6 119.48(19)
C4 C5 H5 120.3
C6 C5 H5 120.3
C1 C6 C5 119.26(18)
C1 C6 C7 123.42(18)
C5 C6 C7 117.31(18)
C8 C7 C12 119.64(18)
C8 C7 C6 117.78(17)
C12 C7 C6 122.49(18)
C9 C8 C7 119.79(18)
C9 C8 H8 120.1
C7 C8 H8 120.1
O8 C9 C8 124.69(19)
O8 C9 C10 115.65(18)
C8 C9 C10 119.66(19)
C11 C10 C9 122.54(19)
C11 C10 H10 118.7
C9 C10 H10 118.7
C10 C11 C12 116.61(18)
C10 C11 C19 119.47(18)
C12 C11 C19 123.90(18)
C7 C12 O4 118.00(17)
C7 C12 C11 121.21(19)
O4 C12 C11 120.78(17)
C16 C13 C2 111.91(19)
C16 C13 C14 106.5(2)
C2 C13 C14 109.85(18)
C16 C13 C15 107.6(2)
C2 C13 C15 109.0(2)
C14 C13 C15 112.01(19)
C13 C14 H14A 109.5
C13 C14 H14B 109.5
H14A C14 H14B 109.5
C13 C14 H14C 109.5
H14A C14 H14C 109.5
H14B C14 H14C 109.5
C13 C15 H15A 109.5
C13 C15 H15B 109.5
H15A C15 H15B 109.5
C13 C15 H15C 109.5
H15A C15 H15C 109.5
H15B C15 H15C 109.5
C13 C16 H16A 109.5
C13 C16 H16B 109.5
H16A C16 H16B 109.5
C13 C16 H16C 109.5
H16A C16 H16C 109.5
H16B C16 H16C 109.5
O7 C17 H17A 109.5
O7 C17 H17B 109.5
H17A C17 H17B 109.5
O7 C17 H17C 109.5
H17A C17 H17C 109.5
H17B C17 H17C 109.5
O8 C18 H18A 109.5
O8 C18 H18B 109.5
H18A C18 H18B 109.5
O8 C18 H18C 109.5
H18A C18 H18C 109.5
H18B C18 H18C 109.5
C22 C19 C21 106.76(17)
C22 C19 C20 110.18(17)
C21 C19 C20 107.29(17)
C22 C19 C11 111.34(16)
C21 C19 C11 111.70(17)
C20 C19 C11 109.46(16)
C19 C20 H20A 109.5
C19 C20 H20B 109.5
H20A C20 H20B 109.5
C19 C20 H20C 109.5
H20A C20 H20C 109.5
H20B C20 H20C 109.5
C19 C21 H21A 109.5
C19 C21 H21B 109.5
H21A C21 H21B 109.5
C19 C21 H21C 109.5
H21A C21 H21C 109.5
H21B C21 H21C 109.5
C19 C22 H22A 109.5
C19 C22 H22B 109.5
H22A C22 H22B 109.5
C19 C22 H22C 109.5
H22A C22 H22C 109.5
H22B C22 H22C 109.5
C24 C23 O2 118.85(19)
C24 C23 C28 122.4(2)
O2 C23 C28 118.5(2)
C23 C24 C25 119.1(2)
C23 C24 H24 120.4
C25 C24 H24 120.4
C26 C25 C24 119.8(2)
C26 C25 H25 120.1
C24 C25 H25 120.1
C25 C26 C27 120.5(2)
C25 C26 H26 119.7
C27 C26 H26 119.7
C26 C27 C28 121.0(2)
C26 C27 H27 119.5
C28 C27 H27 119.5
C23 C28 C27 117.2(2)
C23 C28 C29 121.77(19)
C27 C28 C29 121.0(2)
C34 C29 C30 117.2(2)
C34 C29 C28 121.9(2)
C30 C29 C28 120.9(2)
C31 C30 C29 121.6(2)
C31 C30 H30 119.2
C29 C30 H30 119.2
C30 C31 C32 120.0(2)
C30 C31 H31 120.0
C32 C31 H31 120.0
C31 C32 C33 119.8(2)
C31 C32 H32 120.1
C33 C32 H32 120.1
C34 C33 C32 119.4(2)
C34 C33 H33 120.3
C32 C33 H33 120.3
C33 C34 C29 121.8(2)
C33 C34 O3 117.58(19)
C29 C34 O3 120.5(2)
C36 C35 C40 122.08(19)
C36 C35 O5 119.21(19)
C40 C35 O5 118.60(18)
C35 C36 C37 119.5(2)
C35 C36 H36 120.2
C37 C36 H36 120.2
C38 C37 C36 119.5(2)
C38 C37 H37 120.3
C36 C37 H37 120.3
C39 C38 C37 120.5(2)
C39 C38 H38 119.8
C37 C38 H38 119.8
C38 C39 C40 120.9(2)
C38 C39 H39 119.5
C40 C39 H39 119.5
C35 C40 C39 117.6(2)
C35 C40 C41 121.36(18)
C39 C40 C41 121.0(2)
C42 C41 C46 117.6(2)
C42 C41 C40 120.90(19)
C46 C41 C40 121.5(2)
C43 C42 C41 121.4(2)
C43 C42 H42 119.3
C41 C42 H42 119.3
C42 C43 C44 119.8(2)
C42 C43 H43 120.1
C44 C43 H43 120.1
C45 C44 C43 120.2(2)
C45 C44 H44 119.9
C43 C44 H44 119.9
C44 C45 C46 119.6(2)
C44 C45 H45 120.2
C46 C45 H45 120.2
C45 C46 O6 118.40(19)
C45 C46 C41 121.4(2)
O6 C46 C41 119.96(18)
C52 C47 C48 120.5(3)
C52 C47 H47 119.7
C48 C47 H47 119.7
C47 C48 C49 120.1(3)
C47 C48 H48 119.9
C49 C48 H48 119.9
C48 C49 C50 119.6(3)
C48 C49 H49 120.2
C50 C49 H49 120.2
C49 C50 C51 119.9(3)
C49 C50 H50 120.1
C51 C50 H50 120.1
C52 C51 C50 120.2(3)
C52 C51 H51 119.9
C50 C51 H51 119.9
C47 C52 C51 119.7(3)
C47 C52 H52 120.2
C51 C52 H52 120.2
C1 O1 P1 120.65(13)
C23 O2 P1 119.44(12)
C34 O3 P1 125.54(12)
C12 O4 P2 116.93(12)
C35 O5 P2 115.87(12)
C46 O6 P2 125.57(12)
C4 O7 C17 116.87(18)
C9 O8 C18 115.57(17)
O3 P1 O1 102.27(8)
O3 P1 O2 99.42(8)
O1 P1 O2 93.84(7)
O6 P2 O4 102.43(8)
O6 P2 O5 99.14(8)
O4 P2 O5 95.73(7)

loop_
_geom_bond_atom_site_label_1
_geom_bond_atom_site_label_2
_geom_bond_distance
C1 C6 1.390(3)
C1 C2 1.403(3)
C1 O1 1.409(2)
C2 C3 1.394(3)
C2 C13 1.534(3)
C3 C4 1.390(3)
C3 H3 0.9500
C4 O7 1.375(3)
C4 C5 1.379(3)
C5 C6 1.404(3)
C5 H5 0.9500
C6 C7 1.496(3)
C7 C8 1.394(3)
C7 C12 1.401(3)
C8 C9 1.378(3)
C8 H8 0.9500
C9 O8 1.364(3)
C9 C10 1.395(3)
C10 C11 1.389(3)
C10 H10 0.9500
C11 C12 1.411(3)
C11 C19 1.544(3)
C12 O4 1.409(2)
C13 C16 1.533(3)
C13 C14 1.536(3)
C13 C15 1.540(3)
C14 H14A 0.9800
C14 H14B 0.9800
C14 H14C 0.9800
C15 H15A 0.9800
C15 H15B 0.9800
C15 H15C 0.9800
C16 H16A 0.9800
C16 H16B 0.9800
C16 H16C 0.9800
C17 O7 1.420(3)
C17 H17A 0.9800
C17 H17B 0.9800
C17 H17C 0.9800
C18 O8 1.428(3)
C18 H18A 0.9800
C18 H18B 0.9800
C18 H18C 0.9800
C19 C22 1.532(3)
C19 C21 1.539(3)
C19 C20 1.543(3)
C20 H20A 0.9800
C20 H20B 0.9800
C20 H20C 0.9800
C21 H21A 0.9800
C21 H21B 0.9800
C21 H21C 0.9800
C22 H22A 0.9800
C22 H22B 0.9800
C22 H22C 0.9800
C23 C24 1.381(3)
C23 O2 1.392(2)
C23 C28 1.394(3)
C24 C25 1.394(3)
C24 H24 0.9500
C25 C26 1.381(4)
C25 H25 0.9500
C26 C27 1.384(4)
C26 H26 0.9500
C27 C28 1.402(3)
C27 H27 0.9500
C28 C29 1.476(3)
C29 C34 1.397(3)
C29 C30 1.398(3)
C30 C31 1.381(4)
C30 H30 0.9500
C31 C32 1.386(3)
C31 H31 0.9500
C32 C33 1.393(3)
C32 H32 0.9500
C33 C34 1.386(3)
C33 H33 0.9500
C34 O3 1.397(3)
C35 C36 1.380(3)
C35 C40 1.388(3)
C35 O5 1.401(2)
C36 C37 1.394(3)
C36 H36 0.9500
C37 C38 1.390(4)
C37 H37 0.9500
C38 C39 1.379(3)
C38 H38 0.9500
C39 C40 1.406(3)
C39 H39 0.9500
C40 C41 1.482(3)
C41 C42 1.391(3)
C41 C46 1.399(3)
C42 C43 1.381(3)
C42 H42 0.9500
C43 C44 1.386(3)
C43 H43 0.9500
C44 C45 1.379(3)
C44 H44 0.9500
C45 C46 1.384(3)
C45 H45 0.9500
C46 O6 1.394(3)
C47 C52 1.370(4)
C47 C48 1.376(4)
C47 H47 0.9500
C48 C49 1.377(4)
C48 H48 0.9500
C49 C50 1.379(5)
C49 H49 0.9500
C50 C51 1.386(5)
C50 H50 0.9500
C51 C52 1.372(5)
C51 H51 0.9500
C52 H52 0.9500
O1 P1 1.6372(14)
O2 P1 1.6433(14)
O3 P1 1.6300(15)
O4 P2 1.6352(13)
O5 P2 1.6419(15)
O6 P2 1.6282(15)

loop_
_geom_hbond_atom_site_label_D
_geom_hbond_atom_site_label_H
_geom_hbond_atom_site_label_A
_geom_hbond_site_symmetry_A
_geom_hbond_distance_DH
_geom_hbond_distance_HA
_geom_hbond_distance_DA
_geom_hbond_angle_DHA
C39 H39 Cg1 1_545 0.95 2.75 3.678(3) 165

loop_
_geom_torsion_atom_site_label_1
_geom_torsion_atom_site_label_2
_geom_torsion_atom_site_label_3
_geom_torsion_atom_site_label_4
_geom_torsion
C6 C1 C2 C3 4.9(3)
O1 C1 C2 C3 -178.35(17)
C6 C1 C2 C13 -174.64(19)
O1 C1 C2 C13 2.1(3)
C1 C2 C3 C4 -0.3(3)
C13 C2 C3 C4 179.2(2)
C2 C3 C4 O7 178.8(2)
C2 C3 C4 C5 -3.3(3)
O7 C4 C5 C6 -179.9(2)
C3 C4 C5 C6 2.5(3)
C2 C1 C6 C5 -5.7(3)
O1 C1 C6 C5 177.48(17)
C2 C1 C6 C7 175.04(18)
O1 C1 C6 C7 -1.7(3)
C4 C5 C6 C1 1.9(3)
C4 C5 C6 C7 -178.85(18)
C1 C6 C7 C8 117.3(2)
C5 C6 C7 C8 -61.9(2)
C1 C6 C7 C12 -66.1(3)
C5 C6 C7 C12 114.7(2)
C12 C7 C8 C9 1.6(3)
C6 C7 C8 C9 178.23(17)
C7 C8 C9 O8 -175.82(17)
C7 C8 C9 C10 4.7(3)
O8 C9 C10 C11 174.68(17)
C8 C9 C10 C11 -5.8(3)
C9 C10 C11 C12 0.4(3)
C9 C10 C11 C19 -177.90(17)
C8 C7 C12 O4 173.19(16)
C6 C7 C12 O4 -3.3(3)
C8 C7 C12 C11 -7.1(3)
C6 C7 C12 C11 176.38(17)
C10 C11 C12 C7 6.0(3)
C19 C11 C12 C7 -175.73(17)
C10 C11 C12 O4 -174.29(16)
C19 C11 C12 O4 3.9(3)
C3 C2 C13 C16 -8.9(3)
C1 C2 C13 C16 170.6(2)
C3 C2 C13 C14 -126.9(2)
C1 C2 C13 C14 52.6(3)
C3 C2 C13 C15 110.0(2)
C1 C2 C13 C15 -70.5(3)
C10 C11 C19 C22 -133.04(19)
C12 C11 C19 C22 48.8(2)
C10 C11 C19 C21 -13.8(2)
C12 C11 C19 C21 168.04(18)
C10 C11 C19 C20 104.9(2)
C12 C11 C19 C20 -73.3(2)
O2 C23 C24 C25 175.12(19)
C28 C23 C24 C25 0.5(3)
C23 C24 C25 C26 -0.5(3)
C24 C25 C26 C27 -0.1(4)
C25 C26 C27 C28 0.6(3)
C24 C23 C28 C27 0.0(3)
O2 C23 C28 C27 -174.62(17)
C24 C23 C28 C29 178.94(19)
O2 C23 C28 C29 4.3(3)
C26 C27 C28 C23 -0.6(3)
C26 C27 C28 C29 -179.5(2)
C23 C28 C29 C34 43.9(3)
C27 C28 C29 C34 -137.1(2)
C23 C28 C29 C30 -136.8(2)
C27 C28 C29 C30 42.1(3)
C34 C29 C30 C31 0.4(3)
C28 C29 C30 C31 -178.94(19)
C29 C30 C31 C32 1.9(3)
C30 C31 C32 C33 -1.4(3)
C31 C32 C33 C34 -1.3(3)
C32 C33 C34 C29 3.6(3)
C32 C33 C34 O3 179.15(17)
C30 C29 C34 C33 -3.1(3)
C28 C29 C34 C33 176.17(18)
C30 C29 C34 O3 -178.52(16)
C28 C29 C34 O3 0.8(3)
C40 C35 C36 C37 -0.5(3)
O5 C35 C36 C37 175.6(2)
C35 C36 C37 C38 -0.2(4)
C36 C37 C38 C39 0.6(4)
C37 C38 C39 C40 -0.5(3)
C36 C35 C40 C39 0.6(3)
O5 C35 C40 C39 -175.47(17)
C36 C35 C40 C41 178.2(2)
O5 C35 C40 C41 2.1(3)
C38 C39 C40 C35 -0.1(3)
C38 C39 C40 C41 -177.74(19)
C35 C40 C41 C42 -136.9(2)
C39 C40 C41 C42 40.6(3)
C35 C40 C41 C46 42.9(3)
C39 C40 C41 C46 -139.6(2)
C46 C41 C42 C43 -0.9(3)
C40 C41 C42 C43 178.84(18)
C41 C42 C43 C44 -0.1(3)
C42 C43 C44 C45 1.4(3)
C43 C44 C45 C46 -1.7(3)
C44 C45 C46 O6 175.18(17)
C44 C45 C46 C41 0.6(3)
C42 C41 C46 C45 0.6(3)
C40 C41 C46 C45 -179.11(17)
C42 C41 C46 O6 -173.83(16)
C40 C41 C46 O6 6.4(3)
C52 C47 C48 C49 -0.5(4)
C47 C48 C49 C50 -0.1(4)
C48 C49 C50 C51 0.5(4)
C49 C50 C51 C52 -0.5(4)
C48 C47 C52 C51 0.6(4)
C50 C51 C52 C47 -0.1(4)
C6 C1 O1 P1 -63.9(2)
C2 C1 O1 P1 119.26(17)
C24 C23 O2 P1 105.80(19)
C28 C23 O2 P1 -79.4(2)
C33 C34 O3 P1 116.70(17)
C29 C34 O3 P1 -67.7(2)
C7 C12 O4 P2 -66.19(19)
C11 C12 O4 P2 114.13(17)
C36 C35 O5 P2 102.7(2)
C40 C35 O5 P2 -81.1(2)
C45 C46 O6 P2 116.01(18)
C41 C46 O6 P2 -69.4(2)
C5 C4 O7 C17 -1.9(3)
C3 C4 O7 C17 175.8(2)
C8 C9 O8 C18 14.4(3)
C10 C9 O8 C18 -166.10(17)
C34 O3 P1 O1 -59.05(17)
C34 O3 P1 O2 37.00(17)
C1 O1 P1 O3 -134.20(14)
C1 O1 P1 O2 125.29(14)
C23 O2 P1 O3 53.57(17)
C23 O2 P1 O1 156.69(16)
C46 O6 P2 O4 -66.92(16)
C46 O6 P2 O5 31.07(17)
C12 O4 P2 O6 -131.10(13)
C12 O4 P2 O5 128.21(13)
C35 O5 P2 O6 60.03(15)
C35 O5 P2 O4 163.63(14)

_cod_database_fobs_code 1556896
